data_2006068
loop_
_publ_author_name
'Halfpenny, J.'
'Small, R. W. H.'

_publ_section_title
;
 The Mercury(II) Trifluoroacetate--Bipyridyl System
;
_journal_issue 4
_journal_name_full 'Acta Crystallographica Section C'
_journal_page_first 438
_journal_page_last 443
_journal_paper_doi 10.1107/S0108270196012772
_journal_volume 53
_journal_year 1997
_chemical_formula_iupac '[Hg (C2 F3 O2) (C10 H8 N2)][Hg (C2 F3 O2)4]0.5'
_chemical_formula_moiety '0.5[Hg (C2 F3 O2)4]-[Hg (C2 F3 O2) (C10 H8 N2)]'
_chemical_formula_sum 'C16 H8 F9 Hg1.5 N2 O6'
_chemical_formula_weight 796.1
_chemical_name_systematic
;
(2,2'-bipyridyl)-sesqui(trifluoroacetato-mercury(II))
;
_space_group_IT_number 2
_symmetry_cell_setting triclinic
_symmetry_space_group_name_Hall '-P 1'
_symmetry_space_group_name_H-M 'P -1'
_cell_angle_alpha 100.42(10)
_cell_angle_beta 110.81(10)
_cell_angle_gamma 103.55(10)
_cell_formula_units_Z 2
_cell_length_a 11.72(1)
_cell_length_b 9.57(1)
_cell_length_c 10.69(1)
_cell_measurement_reflns_used 20
_cell_measurement_temperature 288
_cell_measurement_theta_max 20
_cell_measurement_theta_min 5
_cell_volume 1043(2)
_computing_data_collection 'Stoe STADI-2'
_computing_data_reduction 'DATR (Small, 1977)'
_computing_molecular_graphics 'SNOOPI (Davies, 1983)'
_computing_structure_refinement SHELX76
_computing_structure_solution 'SHELX76, Patterson'
_diffrn_ambient_temperature 288
_diffrn_measurement_device 'Stoe STADI-2 diffractometer'
_diffrn_measurement_method
;
variable \w scan, 2\q' fixed
;
_diffrn_radiation_monochromator graphite
_diffrn_radiation_source 'fine focus xray tube'
_diffrn_radiation_type 'Mo K\a'
_diffrn_radiation_wavelength 0.7107
_diffrn_reflns_av_R_equivalents 0.016
_diffrn_reflns_limit_h_max 11
_diffrn_reflns_limit_h_min 0
_diffrn_reflns_limit_k_max 9
_diffrn_reflns_limit_k_min -9
_diffrn_reflns_limit_l_max 10
_diffrn_reflns_limit_l_min -10
_diffrn_reflns_number 2135
_diffrn_reflns_reduction_process SHELX76
_diffrn_reflns_theta_max 21.0
_diffrn_reflns_theta_min 2.0
_diffrn_standards_decay_% 'maximum 5%, corrected by interpolation'
_diffrn_standards_interval_count 20
_diffrn_standards_number '1 standard reflection per layer'
_exptl_absorpt_coefficient_mu 10.73
_exptl_absorpt_correction_T_max 0.4575
_exptl_absorpt_correction_T_min 0.2365
_exptl_absorpt_correction_type 'integration (SHELX76; Sheldrick, 1976)'
_exptl_crystal_colour colourless
_exptl_crystal_density_diffrn 2.536
_exptl_crystal_density_meas 2.567
_exptl_crystal_density_method flotation
_exptl_crystal_description 'acicular along a'
_exptl_crystal_F_000 734.0
_exptl_crystal_size_max 0.42
_exptl_crystal_size_mid 0.134
_exptl_crystal_size_min 0.084
_refine_diff_density_max 1.21
_refine_diff_density_min -1.48
_refine_ls_extinction_method none
_refine_ls_goodness_of_fit_obs 2.375
_refine_ls_hydrogen_treatment 'noref (see text)'
_refine_ls_matrix_type full
_refine_ls_number_parameters 204
_refine_ls_number_reflns 1661
_refine_ls_R_factor_obs 0.046
_refine_ls_shift/esd_max 0.002
_refine_ls_shift/esd_mean 0.000
_refine_ls_structure_factor_coef F
_refine_ls_weighting_details w=1/[\s^2^(F)+0.000381F^2^]
_refine_ls_weighting_scheme calc
_refine_ls_wR_factor_obs 0.050
_reflns_number_observed 1661
_reflns_number_total 1987
_reflns_observed_criterion >3\s(I)
_cod_data_source_file li1151.cif
_cod_data_source_block AHG
_cod_depositor_comments
;
The following automatic conversions were performed:

'_geom_bond_publ_flag' value 'Yes' changed to 'yes' according to
/home/saulius/struct/CIF-dictionaries/cif_core.dic dictionary named
'cif_core.dic' version 2.4.1 from 2010-06-29 (11 times).

Automatic conversion script
Id: cif_fix_values 1715 2011-07-08 13:25:40Z adriana 

The following automatic conversions were performed:

'_refine_ls_weighting_scheme' value 'w=1/[\s^2^(F)+0.000381F^2^]' was
changed to 'calc'. New tag '_refine_ls_weighting_details' was
created. The value of the new tag was set to
'w=1/[\s^2^(F)+0.000381F^2^]'.

Automatic conversion script
Id: cif_fix_values 3143 2015-03-26 13:38:13Z robertas 
;
_cod_original_cell_volume 1042.6(10)
_cod_original_sg_symbol_H-M P-1
_cod_database_code 2006068

loop_
_symmetry_equiv_pos_as_xyz
x,y,z
-x,-y,-z

loop_
_atom_site_aniso_label
_atom_site_aniso_U_11
_atom_site_aniso_U_12
_atom_site_aniso_U_13
_atom_site_aniso_U_22
_atom_site_aniso_U_23
_atom_site_aniso_U_33
_atom_site_aniso_type_symbol
Hg1 0.0652(7) 0.0123(6) 0.0115(5) 0.0731(9) 0.0082(6) 0.0461(7) Hg
Hg2 0.0592(5) 0.0211(5) 0.0165(4) 0.0837(8) 0.0119(4) 0.0374(5) Hg
F1 0.146(12) 0.232(20) 0.132(14) 0.256(21) 0.124(14) 0.266(21) F
F2 0.265(23) 0.116(18) 0.208(20) 0.197(20) 0.129(19) 0.222(21) F
F3 0.095(11) 0.086(16) 0.054(11) 0.213(20) 0.003(12) 0.165(16) F
F4 0.111(10) 0.027(10) 0.068(11) 0.077(10) 0.001(8) 0.196(16) F
F5 0.180(15) -.005(10) 0.092(14) 0.075(10) 0.045(11) 0.198(17) F
F6 0.184(16) 0.015(10) -.063(12) 0.111(13) -.055(12) 0.110(12) F
F7 0.383(39) 0.263(37) 0.330(39) 0.424(46) 0.304(39) 0.379(42) F
F8 0.178(16) 0.043(13) 0.011(13) 0.178(18) 0.107(15) 0.133(14) F
F9 0.307(31) 0.004(16) 0.044(21) 0.127(17) 0.113(21) 0.199(22) F

loop_
_atom_site_label
_atom_site_fract_x
_atom_site_fract_y
_atom_site_fract_z
_atom_site_U_iso_or_equiv
_atom_site_thermal_displace_type
Hg1 0.00000 0.00000 0.00000 0.0684(13) Uani
Hg2 0.28064(7) -.00527(9) 0.38606(7) 0.0628(10) Uani
C1 0.1204(15) -.0974(19) 0.5451(18) 0.053(4) Uiso
C2 0.0290(17) -.188(2) 0.575(2) 0.064(5) Uiso
C3 -.049(2) -.326(3) 0.482(2) 0.091(7) Uiso
C4 -.037(2) -.378(3) 0.361(3) 0.098(7) Uiso
C5 0.0533(18) -.285(2) 0.333(2) 0.072(5) Uiso
N1 0.1299(13) -.1493(17) 0.4236(16) 0.062(4) Uiso
C6 0.2021(18) 0.045(2) 0.634(2) 0.072(5) Uiso
C7 0.205(2) 0.110(3) 0.763(2) 0.084(6) Uiso
C8 0.288(2) 0.248(3) 0.847(3) 0.096(7) Uiso
C9 0.378(2) 0.327(3) 0.808(3) 0.106(7) Uiso
C10 0.376(2) 0.253(3) 0.678(2) 0.088(6) Uiso
N2 0.2908(14) 0.1191(18) 0.6004(16) 0.069(4) Uiso
C11 0.5096(16) 0.143(2) 0.3562(19) 0.056(4) Uiso
C12 0.576(2) 0.210(3) 0.278(3) 0.088(6) Uiso
C13 0.1924(17) 0.252(2) 0.214(2) 0.067(5) Uiso
C14 0.292(3) 0.408(3) 0.302(3) 0.100(7) Uiso
C15 0.1614(18) -.181(2) 0.029(2) 0.074(5) Uiso
C16 0.246(4) -.281(4) 0.028(4) 0.141(11) Uiso
O1 0.3901(13) 0.0764(16) 0.2817(15) 0.086(4) Uiso
O2 0.5647(13) 0.1596(16) 0.4801(15) 0.082(4) Uiso
O3 0.1627(12) 0.2232(15) 0.0841(14) 0.081(4) Uiso
O4 0.1587(11) 0.1713(14) 0.2769(13) 0.069(3) Uiso
O5 0.1272(14) -.1427(18) -.0794(16) 0.101(5) Uiso
O6 0.1271(12) -.1555(16) 0.1206(14) 0.081(4) Uiso
F1 0.5214(15) 0.273(2) 0.196(2) 0.18(3) Uani
F2 0.595(2) 0.101(2) 0.202(2) 0.18(4) Uani
F3 0.6958(14) 0.290(2) 0.3560(19) 0.16(3) Uani
F4 0.3605(14) 0.4604(16) 0.2377(19) 0.13(2) Uani
F5 0.2314(17) 0.4984(16) 0.321(2) 0.15(2) Uani
F6 0.3697(19) 0.4010(19) 0.4194(17) 0.19(2) Uani
F7 0.300(3) -.279(4) -.033(3) 0.29(7) Uani
F8 0.3189(18) -.267(2) 0.165(2) 0.17(3) Uani
F9 0.164(3) -.428(2) -.007(3) 0.23(4) Uani
H1 0.02(2) -.15(2) 0.67(2) 0.0(1) Uiso
H2 -.12(2) -.39(3) 0.51(2) 0.1(1) Uiso
H3 -.10(2) -.49(3) 0.29(3) 0.1(1) Uiso
H4 0.07(2) -.32(2) 0.24(2) 0.0(1) Uiso
H5 0.14(2) 0.05(3) 0.80(2) 0.1(1) Uiso
H6 0.29(2) 0.30(3) 0.95(3) 0.1(1) Uiso
H7 0.44(2) 0.44(3) 0.87(3) 0.1(1) Uiso
H8 0.45(2) 0.31(3) 0.64(2) 0.0(1) Uiso

loop_
_atom_type_symbol
_atom_type_scat_dispersion_real
_atom_type_scat_dispersion_imag
_atom_type_scat_source
C ? ? 'International Tables for X-ray Crystallography (Vol. IV)'
H ? ? 'International Tables for X-ray Crystallography (Vol. IV)'
F ? ? 'International Tables for X-ray Crystallography (Vol. IV)'
N ? ? 'International Tables for X-ray Crystallography (Vol. IV)'
O ? ? 'International Tables for X-ray Crystallography (Vol. IV)'
Hg -2.7 10.5 'Cromer & Mann (1968)'

loop_
_geom_angle_atom_site_label_1
_geom_angle_atom_site_label_2
_geom_angle_atom_site_label_3
_geom_angle_site_symmetry_3
_geom_angle
_geom_angle_publ_flag
O3 Hg1 O4 . 50.6(4) yes
O3 Hg1 O5 . 93.3(5) yes
O3 Hg1 O6 . 98.6(4) yes
O3 Hg1 O4 2 129.4(4) yes
O3 Hg1 O5 2 86.7(4) yes
O3 Hg1 O6 2 81.4(4) yes
O4 Hg1 O5 . 106.5(4) yes
O4 Hg1 O6 . 71.8(4) yes
O4 Hg1 O5 2 73.5(5) yes
O4 Hg1 O6 2 108.2(4) yes
O5 Hg1 O6 . 50.8(5) yes
O5 Hg1 O6 2 129.2(5) yes
N1 Hg2 N2 . 72.8(6) yes
N1 Hg2 O1 . 159.8(6) yes
N1 Hg2 O4 . 99.8(4) yes
N1 Hg2 O6 . 82.9(5) yes
N1 Hg2 O2 2_656 85.4(5) yes
N2 Hg2 O1 . 127.0(6) yes
N2 Hg2 O4 . 87.4(4) yes
N2 Hg2 O6 . 145.4(4) yes
N2 Hg2 O2 2_656 89.6(4) yes
O1 Hg2 O4 . 79.4(5) yes
O1 Hg2 O6 . 77.6(5) yes
O1 Hg2 O2 2_656 97.4(5) yes
O4 Hg2 O6 . 72.8(4) yes
O4 Hg2 O2 2_656 172.9(6) yes
O6 Hg2 O2 2_656 112.8(6) yes

loop_
_geom_bond_atom_site_label_1
_geom_bond_site_symmetry_1
_geom_bond_atom_site_label_2
_geom_bond_site_symmetry_2
_geom_bond_distance
_geom_bond_publ_flag
Hg1 . O3 . 2.277(13) yes
Hg1 . O4 . 2.795(13) yes
Hg1 . O5 . 2.499(15) yes
Hg1 . O6 . 2.542(13) yes
Hg2 . N1 . 2.178(14) yes
Hg2 . N2 . 2.331(15) yes
Hg2 . O1 . 2.089(13) yes
Hg2 . O2 . 3.029(14) yes
Hg2 . O2 2_656 2.774(14) yes
Hg2 . O4 . 2.631(12) yes
Hg2 . O6 . 2.654(14) yes
N1 . C1 . 1.36(2) ?
N1 . C5 . 1.34(2) ?
C1 . C6 . 1.39(2) ?
C1 . C2 . 1.38(2) ?
C2 . C3 . 1.37(3) ?
C3 . C4 . 1.36(3) ?
C4 . C5 . 1.37(3) ?
N2 . C6 . 1.32(2) ?
N2 . C10 . 1.32(3) ?
C6 . C7 . 1.39(3) ?
C7 . C8 . 1.36(3) ?
C8 . C9 . 1.38(3) ?
C9 . C10 . 1.44(3) ?
C11 . C12 . 1.46(3) ?
C11 . O1 . 1.27(2) ?
C11 . O2 . 1.21(2) ?
C12 . F1 . 1.23(2) ?
C12 . F2 . 1.31(3) ?
C12 . F3 . 1.30(3) ?
C13 . C14 . 1.54(3) ?
C13 . O3 . 1.27(2) ?
C13 . O4 . 1.20(2) ?
C14 . F4 . 1.30(3) ?
C14 . F5 . 1.27(3) ?
C14 . F6 . 1.29(3) ?
C15 . C16 . 1.54(4) ?
C15 . O5 . 1.24(2) ?
C15 . O6 . 1.19(2) ?
C16 . F7 . 1.06(4) ?
C16 . F8 . 1.36(4) ?
C16 . F9 . 1.41(4) ?
